data_4127935
loop_
_publ_author_name
'Li, Ru-Jin'
'Holstein, Julian J.'
'Hiller, Wolf G.'
'Andr\'easson, Joakim'
'Clever, Guido H.'

_publ_section_title
;
 Mechanistic Interplay between Light Switching and Guest Binding in
 Photochromic [Pd<sub>2</sub>Dithienylethene<sub>4</sub>] Coordination
 Cages.
;
_journal_issue 5
_journal_name_full 'Journal of the American Chemical Society'
_journal_page_first 2097
_journal_page_last 2103
_journal_paper_doi 10.1021/jacs.8b11872
_journal_volume 141
_journal_year 2019
_chemical_formula_sum 'C150 H111 B4 F40 N15 O Pd2 S8'
_chemical_formula_weight 3412.05
_space_group_crystal_system triclinic
_space_group_IT_number 2
_space_group_name_Hall '-P 1'
_space_group_name_H-M_alt 'P -1'
_symmetry_space_group_name_Hall '-P 1'
_symmetry_space_group_name_H-M 'P -1'
_atom_sites_solution_hydrogens geom
_audit_creation_method SHELXL-2014/7
_cell_angle_alpha 63.67(3)
_cell_angle_beta 70.32(3)
_cell_angle_gamma 86.65(3)
_cell_formula_units_Z 1
_cell_length_a 15.475(3)
_cell_length_b 17.268(3)
_cell_length_c 19.388(4)
_cell_measurement_reflns_used 11982
_cell_measurement_temperature 80(2)
_cell_measurement_theta_max 18.247
_cell_measurement_theta_min 0.991
_cell_volume 4347(2)
_computing_cell_refinement 'XDS (Kabsch, 2010)'
_computing_data_collection 'costum designed P11 GUI'
_computing_data_reduction 'XDS (Kabsch, 2010)'
_computing_molecular_graphics 'shelXle (Huebschle, 2014)'
_computing_publication_material 'enCIFer 1.3, CCDC, 2008'
_computing_structure_refinement 'SHELXL-2014/7 (Sheldrick, 2014)'
_computing_structure_solution 'SHELXT 2014/4 (Sheldrick, 2014)'
_diffrn_ambient_temperature 80(2)
_diffrn_measured_fraction_theta_full 0.959
_diffrn_measured_fraction_theta_max 0.959
_diffrn_measurement_device_type 'Pilatus 6M fast, High Precision 1-Axis Goniostat with sample changing robot'
_diffrn_measurement_method '360\deg \p scan'
_diffrn_radiation_type synchrotron
_diffrn_radiation_wavelength 0.5636
_diffrn_reflns_av_R_equivalents 0.1049
_diffrn_reflns_av_unetI/netI 0.0931
_diffrn_reflns_Laue_measured_fraction_full 0.959
_diffrn_reflns_Laue_measured_fraction_max 0.959
_diffrn_reflns_limit_h_max 17
_diffrn_reflns_limit_h_min -17
_diffrn_reflns_limit_k_max 19
_diffrn_reflns_limit_k_min -19
_diffrn_reflns_limit_l_max 21
_diffrn_reflns_limit_l_min -21
_diffrn_reflns_number 41851
_diffrn_reflns_point_group_measured_fraction_full 0.959
_diffrn_reflns_point_group_measured_fraction_max 0.959
_diffrn_reflns_theta_full 18.247
_diffrn_reflns_theta_max 18.247
_diffrn_reflns_theta_min 0.991
_diffrn_source 'P11@PETRA III, DESY, Hamburg, Germany'
_exptl_absorpt_coefficient_mu 0.213
_exptl_absorpt_correction_type none
_exptl_crystal_colour colorless
_exptl_crystal_density_diffrn 1.304
_exptl_crystal_description block
_exptl_crystal_F_000 1724
_exptl_crystal_size_max 0.15
_exptl_crystal_size_mid 0.1
_exptl_crystal_size_min 0.05
_refine_diff_density_max 2.195
_refine_diff_density_min -0.632
_refine_diff_density_rms 0.190
_refine_ls_extinction_method none
_refine_ls_goodness_of_fit_ref 1.272
_refine_ls_hydrogen_treatment constr
_refine_ls_matrix_type full
_refine_ls_number_parameters 1158
_refine_ls_number_reflns 11982
_refine_ls_number_restraints 2528
_refine_ls_restrained_S_all 1.187
_refine_ls_R_factor_all 0.1622
_refine_ls_R_factor_gt 0.1172
_refine_ls_shift/su_max 0.000
_refine_ls_shift/su_mean 0.000
_refine_ls_structure_factor_coef Fsqd
_refine_ls_weighting_details 'w=1/[\s^2^(Fo^2^)+(0.2000P)^2^] where P=(Fo^2^+2Fc^2^)/3'
_refine_ls_weighting_scheme calc
_refine_ls_wR_factor_gt 0.3222
_refine_ls_wR_factor_ref 0.3580
_reflns_Friedel_coverage 0.000
_reflns_number_gt 7458
_reflns_number_total 11982
_reflns_threshold_expression 'I > 2\s(I)'
_cod_data_source_file ja8b11872_si_003.cif
_cod_data_source_block rj11_sq
_cod_original_cell_volume 4346(2)
_cod_database_code 4127935
_shelx_shelxl_version_number 2014/7
_shelx_space_group_comment
;
The symmetry employed for this shelxl refinement is uniquely defined
by the following loop, which should always be used as a source of
symmetry information in preference to the above space-group names.
They are only intended as comments.
;
_computing_refinement_gui 'shelXle (Huebschle, 2014)'
_computing_ligand_restraints 'Grade Web Server, http://grade.globalphasing.org'

loop_
_space_group_symop_operation_xyz
'x, y, z'
'-x, -y, -z'

loop_
_atom_site_label
_atom_site_type_symbol
_atom_site_fract_x
_atom_site_fract_y
_atom_site_fract_z
_atom_site_U_iso_or_equiv
_atom_site_adp_type
_atom_site_occupancy
_atom_site_site_symmetry_order
_atom_site_calc_flag
_atom_site_refinement_flags_posn
_atom_site_refinement_flags_adp
_atom_site_refinement_flags_occupancy
_atom_site_disorder_assembly
_atom_site_disorder_group
Pd1_6 Pd 0.16344(6) 0.11886(5) 0.63709(5) 0.0462(4) Uani 1 1 d . . . . .
F1_1 F 0.8828(5) 0.2189(4) 0.1093(4) 0.0567(16) Uani 1 1 d D U . . .
C1_1 C 0.6466(5) 0.2403(5) 0.2979(5) 0.050(2) Uani 1 1 d D U . . .
F2_1 F 0.8859(4) 0.3524(4) 0.0259(3) 0.0562(16) Uani 1 1 d D U . . .
C2_1 C 0.7333(5) 0.2344(5) 0.2527(5) 0.048(2) Uani 1 1 d D U . . .
H2_1 H 0.7531 0.1828 0.2520 0.058 Uiso 1 1 calc R U . . .
F3_1 F 1.0536(5) 0.2343(4) 0.0860(4) 0.0577(16) Uani 1 1 d D U . . .
C3_1 C 0.7913(5) 0.3154(5) 0.2061(5) 0.048(2) Uani 1 1 d D U . . .
F4_1 F 1.0585(4) 0.3439(4) -0.0269(3) 0.0557(16) Uani 1 1 d D U . . .
C4_1 C 0.8882(5) 0.3250(5) 0.1548(5) 0.047(2) Uani 1 1 d D U . . .
F5_1 F 1.1210(4) 0.3456(4) 0.1118(3) 0.0525(15) Uani 1 1 d D U . . .
C5_1 C 0.9184(6) 0.2997(6) 0.0872(5) 0.0497(19) Uani 1 1 d D U . . .
F6_1 F 1.0729(4) 0.4523(4) 0.0256(3) 0.0537(15) Uani 1 1 d D U . . .
C6_1 C 1.0224(6) 0.3105(6) 0.0554(6) 0.0469(19) Uani 1 1 d D U . . .
C7_1 C 1.0475(6) 0.3702(6) 0.0863(5) 0.0483(19) Uani 1 1 d D U . . .
C8_1 C 0.9623(6) 0.3644(5) 0.1551(5) 0.046(2) Uani 1 1 d D U . . .
C9_1 C 0.9625(6) 0.4018(5) 0.2093(4) 0.047(2) Uani 1 1 d D U . . .
C10_1 C 1.0036(6) 0.4881(5) 0.1770(5) 0.048(2) Uani 1 1 d D U . . .
H10_1 H 1.0363 0.5222 0.1216 0.057 Uiso 1 1 calc R U . . .
C11_1 C 0.9906(6) 0.5157(4) 0.2348(5) 0.057(3) Uani 1 1 d D U . . .
S12_1 S 0.9312(2) 0.43386(18) 0.33162(17) 0.0582(8) Uani 1 1 d D U . . .
C13_1 C 0.9211(6) 0.3625(5) 0.2931(4) 0.052(2) Uani 1 1 d D U . . .
C14_1 C 0.8729(8) 0.2739(6) 0.3514(6) 0.055(3) Uani 1 1 d D U . . .
H14A_1 H 0.8519 0.2678 0.4063 0.083 Uiso 1 1 calc R U . . .
H14B_1 H 0.8210 0.2651 0.3382 0.083 Uiso 1 1 calc R U . . .
H14C_1 H 0.9147 0.2315 0.3474 0.083 Uiso 1 1 calc R U . . .
C15_1 C 0.7789(8) 0.4781(6) 0.1761(7) 0.063(3) Uani 1 1 d D U . . .
H15A_1 H 0.7297 0.5082 0.1952 0.094 Uiso 1 1 calc R U . . .
H15B_1 H 0.8301 0.4849 0.1910 0.094 Uiso 1 1 calc R U . . .
H15C_1 H 0.7979 0.5019 0.1175 0.094 Uiso 1 1 calc R U . . .
C16_1 C 0.7459(6) 0.3830(5) 0.2148(5) 0.055(2) Uani 1 1 d D U . . .
S17_1 S 0.6332(2) 0.34788(19) 0.28092(19) 0.0593(8) Uani 1 1 d D U . . .
C18_1 C 0.3465(6) 0.1358(6) 0.5225(5) 0.052(2) Uani 1 1 d D U . . .
H18_1 H 0.3505 0.1856 0.5288 0.062 Uiso 1 1 calc R U . . .
N19_1 N 0.2710(5) 0.0812(5) 0.5689(5) 0.052(2) Uani 1 1 d D U . . .
C20_1 C 0.2669(6) 0.0062(5) 0.5629(6) 0.052(2) Uani 1 1 d D U . . .
H20_1 H 0.2149 -0.0339 0.5974 0.063 Uiso 1 1 calc R U . . .
C21_1 C 0.3353(6) -0.0132(6) 0.5088(5) 0.054(3) Uani 1 1 d D U . . .
H21_1 H 0.3293 -0.0651 0.5064 0.065 Uiso 1 1 calc R U . . .
C22_1 C 0.4149(5) 0.0459(5) 0.4566(5) 0.049(2) Uani 1 1 d D U . . .
C23_1 C 0.4211(5) 0.1236(5) 0.4644(5) 0.049(2) Uani 1 1 d D U . . .
C24_1 C 0.4982(6) 0.1857(6) 0.4123(5) 0.054(3) Uani 1 1 d D U . . .
H24_1 H 0.5017 0.2363 0.4176 0.065 Uiso 1 1 calc R U . . .
C25_1 C 0.5682(5) 0.1730(5) 0.3539(5) 0.049(2) Uani 1 1 d D U . . .
C26_1 C 0.5633(6) 0.0962(5) 0.3475(5) 0.047(2) Uani 1 1 d D U . . .
H26_1 H 0.6118 0.0869 0.3088 0.056 Uiso 1 1 calc R U . . .
C27_1 C 0.4894(6) 0.0345(5) 0.3963(5) 0.050(2) Uani 1 1 d D U . . .
H27_1 H 0.4879 -0.0156 0.3899 0.059 Uiso 1 1 calc R U . . .
C28_1 C 0.9227(7) 0.7548(5) 0.3125(6) 0.056(3) Uani 1 1 d D U . . .
H28_1 H 0.8700 0.7208 0.3552 0.067 Uiso 1 1 calc R U . . .
N29_1 N 0.9391(5) 0.8350(5) 0.3003(5) 0.050(2) Uani 1 1 d D U . . .
C30_1 C 1.0167(6) 0.8823(6) 0.2411(5) 0.052(2) Uani 1 1 d D U . . .
H30_1 H 1.0292 0.9380 0.2339 0.063 Uiso 1 1 calc R U . . .
C31_1 C 1.0785(7) 0.8541(6) 0.1910(6) 0.061(3) Uani 1 1 d D U . . .
H31_1 H 1.1323 0.8894 0.1519 0.073 Uiso 1 1 calc R U . . .
C32_1 C 1.0610(6) 0.7710(5) 0.1983(5) 0.052(2) Uani 1 1 d D U . . .
C33_1 C 0.9811(6) 0.7184(5) 0.2639(5) 0.050(2) Uani 1 1 d D U . . .
C34_1 C 0.9608(6) 0.6339(5) 0.2763(5) 0.053(3) Uani 1 1 d D U . . .
H34_1 H 0.9102 0.5986 0.3208 0.063 Uiso 1 1 calc R U . . .
C35_1 C 1.0145(6) 0.6026(4) 0.2236(5) 0.050(2) Uani 1 1 d D U . . .
C36_1 C 1.0909(6) 0.6558(5) 0.1569(5) 0.057(3) Uani 1 1 d D U . . .
H36_1 H 1.1263 0.6357 0.1201 0.068 Uiso 1 1 calc R U . . .
C37_1 C 1.1142(7) 0.7371(5) 0.1451(6) 0.060(3) Uani 1 1 d D U . . .
H37_1 H 1.1662 0.7707 0.1011 0.072 Uiso 1 1 calc R U . . .
C1_2 C 0.3736(6) 0.1877(5) 0.9219(6) 0.065(3) Uani 1 1 d D U . . .
C2_2 C 0.4262(6) 0.1718(6) 0.9687(6) 0.053(3) Uani 1 1 d D U . . .
H2_2 H 0.4386 0.1163 0.9998 0.064 Uiso 1 1 calc R U . . .
C3_2 C 0.4613(6) 0.2489(5) 0.9659(5) 0.058(2) Uani 1 1 d D U . . .
C9_2 C 0.6595(6) 0.3465(5) 0.8916(4) 0.052(2) Uani 1 1 d D U . . .
C10_2 C 0.6990(7) 0.4335(5) 0.8593(4) 0.052(3) Uani 1 1 d D U . . .
H10_2 H 0.6941 0.4617 0.8915 0.062 Uiso 1 1 calc R U . . .
C11_2 C 0.7447(6) 0.4711(4) 0.7766(5) 0.060(3) Uani 1 1 d D U . . .
S12_2 S 0.7422(3) 0.3992(2) 0.73707(18) 0.0691(10) Uani 1 1 d D U . . .
C13_2 C 0.6776(6) 0.3181(5) 0.8326(5) 0.057(3) Uani 1 1 d D U . . .
C14_2 C 0.6533(9) 0.2317(6) 0.8396(7) 0.063(3) Uani 1 1 d D U . . .
H14A_2 H 0.6765 0.2336 0.7862 0.095 Uiso 1 1 calc R U . . .
H14B_2 H 0.6803 0.1877 0.8752 0.095 Uiso 1 1 calc R U . . .
H14C_2 H 0.5874 0.2185 0.8618 0.095 Uiso 1 1 calc R U . . .
C15_2 C 0.4538(11) 0.4165(6) 0.8971(10) 0.094(4) Uani 1 1 d D U . . .
H15A_2 H 0.4225 0.4531 0.8612 0.141 Uiso 1 1 calc R U . . .
H15B_2 H 0.4334 0.4229 0.9467 0.141 Uiso 1 1 calc R U . . .
H15C_2 H 0.5192 0.4329 0.8704 0.141 Uiso 1 1 calc R U . . .
C16_2 C 0.4326(7) 0.3229(5) 0.9176(6) 0.086(3) Uani 1 1 d D U . . .
S17_2 S 0.3622(3) 0.2983(2) 0.8752(3) 0.0994(15) Uani 1 1 d D U . . .
C18_2 C 0.2436(7) 0.1220(5) 0.7504(5) 0.053(3) Uani 1 1 d D U . . .
H18_2 H 0.2567 0.1801 0.7118 0.064 Uiso 1 1 calc R U . . .
N19_2 N 0.2020(6) 0.0680(4) 0.7372(4) 0.047(2) Uani 1 1 d D U . . .
C20_2 C 0.1846(7) -0.0163(5) 0.7916(5) 0.058(3) Uani 1 1 d D U . . .
H20_2 H 0.1539 -0.0537 0.7826 0.070 Uiso 1 1 calc R U . . .
C21_2 C 0.2095(8) -0.0497(5) 0.8591(6) 0.064(3) Uani 1 1 d D U . . .
H21_2 H 0.1985 -0.1091 0.8938 0.077 Uiso 1 1 calc R U . . .
C22_2 C 0.2524(7) 0.0062(5) 0.8766(5) 0.062(3) Uani 1 1 d D U . . .
C23_2 C 0.2691(7) 0.0960(5) 0.8199(5) 0.056(3) Uani 1 1 d D U . . .
C24_2 C 0.3092(8) 0.1546(6) 0.8356(5) 0.064(3) Uani 1 1 d D U . . .
H24_2 H 0.3192 0.2134 0.7989 0.077 Uiso 1 1 calc R U . . .
C25_2 C 0.3338(7) 0.1267(5) 0.9039(5) 0.060(3) Uani 1 1 d D U . . .
C26_2 C 0.3186(8) 0.0388(5) 0.9585(6) 0.064(3) Uani 1 1 d D U . . .
H26_2 H 0.3357 0.0196 1.0046 0.076 Uiso 1 1 calc R U . . .
C27_2 C 0.2792(8) -0.0200(6) 0.9460(6) 0.068(3) Uani 1 1 d D U . . .
H27_2 H 0.2697 -0.0784 0.9837 0.081 Uiso 1 1 calc R U . . .
C28_2 C 0.8368(7) 0.7363(5) 0.5114(5) 0.055(3) Uani 1 1 d D U . . .
H28_2 H 0.8143 0.7079 0.4889 0.066 Uiso 1 1 calc R U . . .
N29_2 N 0.8685(6) 0.8190(5) 0.4659(4) 0.049(2) Uani 1 1 d D U . . .
C30_2 C 0.9073(7) 0.8598(5) 0.4950(5) 0.049(3) Uani 1 1 d D U . . .
H30_2 H 0.9330 0.9173 0.4610 0.059 Uiso 1 1 calc R U . . .
C31_2 C 0.9104(7) 0.8205(5) 0.5722(5) 0.049(3) Uani 1 1 d D U . . .
H31_2 H 0.9383 0.8505 0.5902 0.059 Uiso 1 1 calc R U . . .
C32_2 C 0.8709(6) 0.7332(5) 0.6250(4) 0.046(2) Uani 1 1 d D U . . .
C33_2 C 0.8352(6) 0.6889(5) 0.5925(4) 0.049(2) Uani 1 1 d D U . . .
C34_2 C 0.7968(7) 0.6017(5) 0.6423(5) 0.058(3) Uani 1 1 d D U . . .
H34_2 H 0.7755 0.5719 0.6202 0.069 Uiso 1 1 calc R U . . .
C35_2 C 0.7903(7) 0.5600(4) 0.7233(5) 0.056(3) Uani 1 1 d D U . . .
C36_2 C 0.8240(7) 0.6052(5) 0.7552(5) 0.053(3) Uani 1 1 d D U . . .
H36_2 H 0.8189 0.5774 0.8101 0.063 Uiso 1 1 calc R U . . .
C37_2 C 0.8641(7) 0.6888(5) 0.7081(5) 0.053(3) Uani 1 1 d D U . . .
H37_2 H 0.8870 0.7167 0.7307 0.064 Uiso 1 1 calc R U . . .
F1_2a F 0.4411(10) 0.1329(8) 1.1357(8) 0.069(3) Uani 0.549(9) 1 d D U P A 1
F2_2a F 0.4159(9) 0.2632(9) 1.1252(7) 0.075(3) Uani 0.549(9) 1 d D U P A 1
F3_2a F 0.5984(12) 0.1402(10) 1.1475(11) 0.073(3) Uani 0.549(9) 1 d D U P A 1
F4_2a F 0.549(2) 0.244(2) 1.1818(16) 0.071(3) Uani 0.549(9) 1 d D U P A 1
C4_2a C 0.5199(9) 0.2543(9) 1.0095(7) 0.055(3) Uani 0.549(9) 1 d D U P A 1
F5_2a F 0.7316(9) 0.2410(9) 1.0216(8) 0.063(3) Uani 0.549(9) 1 d D U P A 1
C5_2a C 0.4835(11) 0.2160(11) 1.1009(8) 0.069(3) Uani 0.549(9) 1 d D U P A 1
F6_2a F 0.6726(11) 0.3495(9) 1.0409(9) 0.064(3) Uani 0.549(9) 1 d D U P A 1
C6_2a C 0.5692(12) 0.2202(13) 1.1223(9) 0.071(3) Uani 0.549(9) 1 d D U P A 1
C7_2a C 0.6470(11) 0.2753(12) 1.0420(9) 0.065(3) Uani 0.549(9) 1 d D U P A 1
C8_2a C 0.6062(9) 0.2916(9) 0.9773(6) 0.053(3) Uani 0.549(9) 1 d D U P A 1
F1_2b F 0.5193(12) 0.0945(9) 1.1070(9) 0.072(3) Uani 0.451(9) 1 d D U P A 2
F2_2b F 0.4254(11) 0.1752(13) 1.1484(9) 0.075(3) Uani 0.451(9) 1 d D U P A 2
F3_2b F 0.6288(14) 0.1415(12) 1.1568(12) 0.069(3) Uani 0.451(9) 1 d D U P A 2
F4_2b F 0.541(3) 0.234(3) 1.1793(19) 0.070(3) Uani 0.451(9) 1 d D U P A 2
C4_2b C 0.5255(10) 0.2424(10) 1.0090(8) 0.056(4) Uani 0.451(9) 1 d D U P A 2
F5_2b F 0.7223(12) 0.2685(12) 1.0393(10) 0.064(3) Uani 0.451(9) 1 d D U P A 2
C5_2b C 0.5098(12) 0.1775(10) 1.0959(9) 0.068(3) Uani 0.451(9) 1 d D U P A 2
F6_2b F 0.6299(13) 0.3639(11) 1.0520(11) 0.064(3) Uani 0.451(9) 1 d D U P A 2
C6_2b C 0.5797(15) 0.2069(13) 1.1218(11) 0.070(3) Uani 0.451(9) 1 d D U P A 2
C7_2b C 0.6360(13) 0.2878(13) 1.0450(10) 0.065(3) Uani 0.451(9) 1 d D U P A 2
C8_2b C 0.6036(10) 0.2955(10) 0.9781(6) 0.055(4) Uani 0.451(9) 1 d D U P A 2
B1_3 B 0.9803(8) 1.0959(7) 0.3085(7) 0.055(2) Uani 1 1 d D U . . .
F2_3 F 1.0217(5) 1.0268(4) 0.2962(4) 0.0724(19) Uani 1 1 d D U . . .
F3_3 F 0.9082(5) 1.1144(4) 0.2795(4) 0.0640(17) Uani 1 1 d D U . . .
F4_3 F 1.0443(5) 1.1671(4) 0.2669(4) 0.0606(17) Uani 1 1 d D U . . .
F5_3 F 0.9471(4) 1.0726(4) 0.3920(3) 0.0530(15) Uani 1 1 d D U . . .
N1_4 N 0.2570(12) -0.0174(11) 1.1742(11) 0.127(5) Uani 1 1 d D U . . .
C2_4 C 0.2380(15) 0.0550(13) 1.1566(13) 0.123(5) Uani 1 1 d D U . . .
C3_4 C 0.2270(13) 0.1432(11) 1.1424(11) 0.113(5) Uani 1 1 d D U . . .
H3A_4 H 0.2522 0.1811 1.0846 0.135 Uiso 1 1 calc R U . . .
H3B_4 H 0.2589 0.1581 1.1703 0.135 Uiso 1 1 calc R U . . .
H3C_4 H 0.1626 0.1494 1.1628 0.135 Uiso 1 1 calc R U . . .
N1_5 N 0.449(2) -0.0266(16) 1.0886(14) 0.207(8) Uani 1 1 d D U . . .
C2_5 C 0.450(3) -0.054(2) 1.1581(17) 0.198(7) Uani 1 1 d D U . . .
C3_5 C 0.446(2) -0.0863(17) 1.2418(14) 0.183(8) Uani 1 1 d D U . . .
H3A_5 H 0.5050 -0.0749 1.2428 0.219 Uiso 1 1 calc R U . . .
H3B_5 H 0.4272 -0.1477 1.2708 0.219 Uiso 1 1 calc R U . . .
H3C_5 H 0.4011 -0.0575 1.2678 0.219 Uiso 1 1 calc R U . . .
B1_7a B 0.7044(15) 0.6287(14) 0.4111(13) 0.106(3) Uani 0.607(10) 1 d D U P B 1
F2_7a F 0.6227(11) 0.5763(10) 0.4555(10) 0.103(4) Uani 0.607(10) 1 d D U P B 1
F3_7a F 0.7686(12) 0.5797(10) 0.4462(11) 0.126(4) Uani 0.607(10) 1 d D U P B 1
F4_7a F 0.698(2) 0.7018(12) 0.4245(14) 0.087(3) Uani 0.607(10) 1 d D U P B 1
F5_7a F 0.7282(12) 0.6501(11) 0.3276(9) 0.124(4) Uani 0.607(10) 1 d D U P B 1
B1_7b B 0.6494(19) 0.6315(17) 0.4980(17) 0.102(4) Uani 0.393(10) 1 d D U P B 2
F2_7b F 0.7181(17) 0.5750(14) 0.5074(16) 0.108(4) Uani 0.393(10) 1 d D U P B 2
F3_7b F 0.5859(18) 0.5914(17) 0.4856(16) 0.108(4) Uani 0.393(10) 1 d D U P B 2
F4_7b F 0.693(3) 0.7061(18) 0.4270(19) 0.083(4) Uani 0.393(10) 1 d D U P B 2
F5_7b F 0.6080(17) 0.6423(14) 0.5681(13) 0.113(5) Uani 0.393(10) 1 d D U P B 2
C1_8 C 0.918(2) 0.8212(17) 0.072(2) 0.089(7) Uani 0.5 1 d D U P C -2
H1A_8 H 0.8775 0.7953 0.0575 0.134 Uiso 0.5 1 calc R U P C -2
H1B_8 H 0.9742 0.7944 0.0671 0.134 Uiso 0.5 1 calc R U P C -2
H1C_8 H 0.8882 0.8127 0.1271 0.134 Uiso 0.5 1 calc R U P C -2
C2_8 C 0.938(4) 0.914(2) 0.016(2) 0.084(7) Uani 0.5 1 d D U P C -2
H2A_8 H 0.9660 0.9215 -0.0395 0.101 Uiso 0.5 1 calc R U P C -2
H2AB_8 H 0.8802 0.9397 0.0203 0.101 Uiso 0.5 1 calc R U P C -2
O3_8 O 0.996(3) 0.960(2) 0.031(3) 0.084(6) Uani 0.5 1 d D U P C -2
C4_8 C 1.015(6) 1.049(3) -0.024(4) 0.088(8) Uani 0.5 1 d D U P C -2
H4A_8 H 0.9579 1.0733 -0.0290 0.105 Uiso 0.5 1 calc R U P C -2
H4AB_8 H 1.0561 1.0578 -0.0778 0.105 Uiso 0.5 1 calc R U P C -2
C5_8 C 1.059(4) 1.090(2) 0.012(2) 0.089(8) Uani 0.5 1 d D U P C -2
H5A_8 H 1.0729 1.1518 -0.0235 0.134 Uiso 0.5 1 calc R U P C -2
H5B_8 H 1.0173 1.0807 0.0651 0.134 Uiso 0.5 1 calc R U P C -2
H5C_8 H 1.1150 1.0653 0.0166 0.134 Uiso 0.5 1 calc R U P C -2
N1_9 N 0.8331(16) 1.0446(17) 0.5859(12) 0.186(7) Uani 1 1 d D U . D -2
C2_9 C 0.7785(19) 0.9794(19) 0.6338(14) 0.179(7) Uani 1 1 d D U . D -2
C3_9 C 0.7212(17) 0.9028(17) 0.6709(12) 0.174(8) Uani 1 1 d D U . D -2
H3A_9 H 0.6914 0.8867 0.7283 0.208 Uiso 1 1 calc R U . D -2
H3B_9 H 0.6754 0.9110 0.6457 0.208 Uiso 1 1 calc R U . D -2
H3C_9 H 0.7571 0.8576 0.6646 0.208 Uiso 1 1 calc R U . D -2
N1_10 N 0.984(3) 0.460(2) 0.526(2) 0.144(11) Uiso 0.5 1 d D U P E -1
C2_10 C 0.937(3) 0.398(3) 0.538(3) 0.148(11) Uiso 0.5 1 d D U P E -1
C3_10 C 0.880(3) 0.313(3) 0.577(3) 0.161(12) Uiso 0.5 1 d D U P E -1
H3A_10 H 0.9093 0.2680 0.6088 0.193 Uiso 0.5 1 calc R U P E -1
H3B_10 H 0.8726 0.3013 0.5355 0.193 Uiso 0.5 1 calc R U P E -1
H3C_10 H 0.8201 0.3163 0.6125 0.193 Uiso 0.5 1 calc R U P E -1

loop_
_atom_site_aniso_label
_atom_site_aniso_U_11
_atom_site_aniso_U_22
_atom_site_aniso_U_33
_atom_site_aniso_U_23
_atom_site_aniso_U_13
_atom_site_aniso_U_12
Pd1_6 0.0664(7) 0.0304(5) 0.0416(5) -0.0110(4) -0.0226(4) -0.0149(4)
F1_1 0.078(4) 0.033(3) 0.058(3) -0.018(3) -0.021(3) -0.015(3)
C1_1 0.066(5) 0.036(4) 0.044(5) -0.014(3) -0.019(4) -0.013(4)
F2_1 0.072(4) 0.046(3) 0.046(3) -0.011(3) -0.026(3) -0.009(3)
C2_1 0.065(5) 0.039(4) 0.044(5) -0.016(4) -0.024(4) -0.011(4)
F3_1 0.078(4) 0.038(3) 0.058(3) -0.022(3) -0.023(3) 0.000(3)
C3_1 0.061(4) 0.042(4) 0.042(4) -0.015(4) -0.021(3) -0.010(3)
F4_1 0.075(4) 0.046(3) 0.045(3) -0.019(2) -0.018(3) -0.012(3)
C4_1 0.061(4) 0.032(5) 0.045(4) -0.012(4) -0.021(3) -0.010(3)
F5_1 0.057(3) 0.048(3) 0.054(3) -0.022(3) -0.020(3) -0.003(3)
C5_1 0.069(4) 0.033(4) 0.047(4) -0.016(3) -0.021(3) -0.010(3)
F6_1 0.067(4) 0.037(3) 0.050(3) -0.015(2) -0.016(3) -0.008(3)
C6_1 0.067(4) 0.026(3) 0.046(3) -0.014(3) -0.020(3) -0.006(3)
C7_1 0.061(4) 0.036(4) 0.049(4) -0.018(3) -0.019(3) -0.009(3)
C8_1 0.057(4) 0.030(4) 0.050(4) -0.015(3) -0.020(3) -0.006(3)
C9_1 0.058(6) 0.032(4) 0.050(4) -0.018(3) -0.016(4) -0.005(4)
C10_1 0.061(6) 0.031(4) 0.048(4) -0.013(4) -0.020(4) -0.008(4)
C11_1 0.075(6) 0.039(4) 0.055(5) -0.024(4) -0.014(4) -0.010(4)
S12_1 0.084(2) 0.0378(16) 0.0497(16) -0.0183(13) -0.0186(15) -0.0121(14)
C13_1 0.069(6) 0.036(4) 0.051(4) -0.019(3) -0.020(4) -0.004(4)
C14_1 0.072(6) 0.042(5) 0.051(5) -0.022(4) -0.019(5) -0.001(4)
C15_1 0.066(6) 0.042(5) 0.068(6) -0.019(4) -0.014(5) -0.004(4)
C16_1 0.064(5) 0.044(4) 0.056(5) -0.021(4) -0.020(4) -0.007(4)
S17_1 0.065(2) 0.0385(16) 0.0609(18) -0.0164(14) -0.0122(15) -0.0089(14)
C18_1 0.067(5) 0.037(5) 0.050(5) -0.015(4) -0.023(4) -0.012(4)
N19_1 0.070(5) 0.032(4) 0.043(4) 0.003(3) -0.029(4) -0.019(3)
C20_1 0.059(6) 0.038(5) 0.054(5) -0.008(4) -0.026(4) -0.017(4)
C21_1 0.066(5) 0.040(5) 0.055(5) -0.012(4) -0.029(4) -0.014(4)
C22_1 0.065(5) 0.034(4) 0.049(4) -0.009(4) -0.032(4) -0.008(4)
C23_1 0.065(5) 0.038(4) 0.043(4) -0.009(4) -0.025(4) -0.016(4)
C24_1 0.067(5) 0.037(5) 0.052(5) -0.014(4) -0.018(4) -0.019(4)
C25_1 0.065(5) 0.038(4) 0.040(4) -0.008(3) -0.023(4) -0.012(4)
C26_1 0.068(5) 0.036(4) 0.035(4) -0.009(4) -0.024(4) -0.009(4)
C27_1 0.067(5) 0.032(5) 0.047(5) -0.007(4) -0.030(4) -0.007(4)
C28_1 0.075(6) 0.042(5) 0.053(5) -0.019(4) -0.025(5) -0.016(4)
N29_1 0.070(5) 0.037(4) 0.048(4) -0.014(3) -0.029(4) -0.017(3)
C30_1 0.065(6) 0.038(5) 0.056(5) -0.018(4) -0.024(4) -0.013(4)
C31_1 0.069(6) 0.041(5) 0.067(6) -0.022(4) -0.016(5) -0.016(4)
C32_1 0.064(5) 0.038(4) 0.055(5) -0.015(4) -0.025(4) -0.009(4)
C33_1 0.067(5) 0.036(4) 0.048(5) -0.014(3) -0.025(4) -0.012(4)
C34_1 0.070(6) 0.034(4) 0.051(5) -0.018(4) -0.016(4) -0.014(4)
C35_1 0.069(6) 0.036(4) 0.048(4) -0.018(3) -0.023(4) -0.009(4)
C36_1 0.069(6) 0.041(5) 0.059(5) -0.023(4) -0.017(5) -0.011(4)
C37_1 0.071(6) 0.040(5) 0.065(6) -0.022(4) -0.019(5) -0.010(4)
C1_2 0.080(7) 0.053(5) 0.084(6) -0.037(4) -0.045(5) -0.002(4)
C2_2 0.061(6) 0.053(5) 0.057(5) -0.032(4) -0.022(5) -0.001(4)
C3_2 0.070(5) 0.052(5) 0.066(5) -0.033(4) -0.030(4) -0.005(4)
C9_2 0.076(5) 0.031(4) 0.052(3) -0.015(3) -0.030(3) -0.007(4)
C10_2 0.081(6) 0.029(4) 0.051(4) -0.015(3) -0.034(4) -0.008(4)
C11_2 0.090(7) 0.034(4) 0.054(4) -0.013(3) -0.030(4) -0.016(4)
S12_2 0.108(3) 0.0414(17) 0.0521(17) -0.0169(14) -0.0209(17) -0.0269(17)
C13_2 0.088(6) 0.034(4) 0.054(4) -0.018(3) -0.030(4) -0.013(4)
C14_2 0.094(7) 0.038(5) 0.058(6) -0.024(4) -0.020(5) -0.019(5)
C15_2 0.143(9) 0.058(6) 0.139(9) -0.056(6) -0.099(8) 0.016(6)
C16_2 0.133(7) 0.058(5) 0.119(7) -0.053(5) -0.087(6) 0.012(5)
S17_2 0.146(4) 0.060(2) 0.159(4) -0.061(2) -0.118(3) 0.023(2)
C18_2 0.079(7) 0.036(5) 0.045(5) -0.008(4) -0.033(5) -0.013(4)
N19_2 0.066(5) 0.030(4) 0.045(4) -0.014(3) -0.021(4) -0.013(4)
C20_2 0.078(7) 0.035(4) 0.057(5) -0.005(4) -0.038(5) -0.016(4)
C21_2 0.095(8) 0.033(5) 0.063(5) -0.006(4) -0.045(5) -0.014(5)
C22_2 0.086(7) 0.041(4) 0.061(5) -0.011(4) -0.041(5) -0.013(4)
C23_2 0.083(7) 0.037(4) 0.050(4) -0.010(4) -0.033(5) -0.017(4)
C24_2 0.094(8) 0.043(5) 0.057(5) -0.012(4) -0.038(5) -0.021(5)
C25_2 0.083(7) 0.049(5) 0.060(5) -0.023(4) -0.039(5) -0.011(4)
C26_2 0.085(8) 0.051(5) 0.063(6) -0.019(4) -0.042(6) -0.012(5)
C27_2 0.103(8) 0.042(5) 0.066(5) -0.014(4) -0.049(6) -0.013(5)
C28_2 0.075(7) 0.040(4) 0.051(4) -0.015(4) -0.028(5) -0.020(4)
N29_2 0.059(5) 0.040(4) 0.047(4) -0.016(3) -0.019(4) -0.016(4)
C30_2 0.065(6) 0.034(5) 0.048(4) -0.011(4) -0.026(4) -0.013(4)
C31_2 0.067(6) 0.034(4) 0.054(4) -0.015(4) -0.035(4) -0.005(4)
C32_2 0.062(6) 0.033(4) 0.049(4) -0.017(3) -0.027(4) -0.003(4)
C33_2 0.063(6) 0.035(4) 0.049(4) -0.015(3) -0.022(4) -0.014(4)
C34_2 0.082(7) 0.039(5) 0.054(4) -0.017(4) -0.026(5) -0.018(4)
C35_2 0.081(7) 0.035(4) 0.053(4) -0.016(3) -0.026(4) -0.013(4)
C36_2 0.077(7) 0.033(4) 0.053(5) -0.015(4) -0.033(5) -0.010(4)
C37_2 0.076(7) 0.035(4) 0.055(4) -0.014(4) -0.037(4) -0.010(4)
F1_2a 0.087(5) 0.057(5) 0.059(5) -0.016(4) -0.030(4) -0.024(4)
F2_2a 0.088(6) 0.073(6) 0.062(5) -0.025(4) -0.025(5) -0.015(5)
F3_2a 0.091(6) 0.057(4) 0.063(5) -0.015(4) -0.029(4) -0.025(4)
F4_2a 0.091(6) 0.058(6) 0.066(4) -0.019(4) -0.035(4) -0.024(5)
C4_2a 0.073(5) 0.043(6) 0.055(4) -0.019(4) -0.030(4) -0.009(5)
F5_2a 0.082(5) 0.051(6) 0.056(5) -0.009(4) -0.040(4) -0.021(4)
C5_2a 0.086(5) 0.061(5) 0.057(4) -0.020(4) -0.027(4) -0.021(4)
F6_2a 0.084(6) 0.054(5) 0.058(4) -0.016(4) -0.039(5) -0.021(5)
C6_2a 0.091(5) 0.059(4) 0.061(4) -0.017(3) -0.032(3) -0.023(4)
C7_2a 0.084(5) 0.053(5) 0.058(4) -0.014(3) -0.038(4) -0.020(4)
C8_2a 0.075(5) 0.038(6) 0.052(4) -0.017(4) -0.032(4) -0.010(5)
F1_2b 0.101(7) 0.053(5) 0.061(6) -0.016(4) -0.035(5) -0.018(5)
F2_2b 0.085(5) 0.072(6) 0.059(5) -0.017(4) -0.026(4) -0.021(5)
F3_2b 0.088(6) 0.057(5) 0.057(5) -0.017(4) -0.030(5) -0.021(5)
F4_2b 0.090(6) 0.057(6) 0.065(5) -0.019(4) -0.033(4) -0.023(5)
C4_2b 0.073(6) 0.046(6) 0.055(5) -0.021(4) -0.028(4) -0.011(5)
F5_2b 0.083(5) 0.051(6) 0.059(5) -0.013(4) -0.038(4) -0.022(4)
C5_2b 0.087(5) 0.057(5) 0.058(4) -0.018(4) -0.030(4) -0.022(4)
F6_2b 0.084(7) 0.054(5) 0.056(5) -0.014(4) -0.038(5) -0.020(5)
C6_2b 0.090(5) 0.057(5) 0.060(4) -0.017(3) -0.032(4) -0.022(4)
C7_2b 0.084(5) 0.054(5) 0.057(4) -0.015(3) -0.037(4) -0.020(4)
C8_2b 0.075(6) 0.041(6) 0.053(4) -0.016(4) -0.032(4) -0.011(5)
B1_3 0.076(4) 0.040(4) 0.054(4) -0.022(3) -0.025(3) -0.014(3)
F2_3 0.096(5) 0.048(3) 0.075(4) -0.035(3) -0.020(4) -0.004(3)
F3_3 0.076(4) 0.063(4) 0.057(3) -0.023(3) -0.031(3) -0.012(3)
F4_3 0.081(4) 0.045(3) 0.052(3) -0.019(3) -0.017(3) -0.025(3)
F5_3 0.071(4) 0.039(3) 0.047(3) -0.013(2) -0.023(3) -0.014(3)
N1_4 0.125(10) 0.110(9) 0.137(10) -0.042(9) -0.048(8) -0.010(9)
C2_4 0.115(9) 0.109(9) 0.124(9) -0.039(9) -0.034(8) -0.002(9)
C3_4 0.109(10) 0.108(10) 0.108(10) -0.034(9) -0.043(8) 0.011(9)
N1_5 0.32(2) 0.147(15) 0.172(15) -0.067(14) -0.114(18) 0.030(14)
C2_5 0.31(2) 0.137(14) 0.169(15) -0.067(14) -0.111(18) 0.025(14)
C3_5 0.30(2) 0.120(15) 0.162(15) -0.069(14) -0.109(18) 0.029(15)
B1_7a 0.130(7) 0.064(5) 0.104(5) -0.021(4) -0.034(5) -0.024(4)
F2_7a 0.128(7) 0.063(6) 0.108(6) -0.034(5) -0.030(6) -0.029(5)
F3_7a 0.138(8) 0.073(6) 0.114(7) -0.004(6) -0.030(6) -0.023(6)
F4_7a 0.114(7) 0.053(5) 0.085(5) -0.012(4) -0.046(5) -0.021(5)
F5_7a 0.139(9) 0.086(8) 0.109(6) -0.017(5) -0.032(6) -0.019(7)
B1_7b 0.130(7) 0.062(5) 0.102(6) -0.025(5) -0.036(5) -0.023(5)
F2_7b 0.137(8) 0.067(6) 0.103(7) -0.024(6) -0.038(6) -0.018(6)
F3_7b 0.130(8) 0.069(6) 0.110(7) -0.030(6) -0.033(6) -0.029(6)
F4_7b 0.118(7) 0.052(5) 0.087(6) -0.028(5) -0.043(6) -0.025(5)
F5_7b 0.145(10) 0.071(8) 0.108(7) -0.032(6) -0.034(7) -0.020(8)
C1_8 0.109(14) 0.069(10) 0.122(15) -0.054(10) -0.065(13) 0.021(10)
C2_8 0.107(13) 0.069(10) 0.117(15) -0.054(10) -0.072(12) 0.019(9)
O3_8 0.109(13) 0.066(8) 0.118(12) -0.048(8) -0.078(10) 0.017(7)
C4_8 0.104(15) 0.067(9) 0.126(15) -0.047(9) -0.076(12) 0.018(8)
C5_8 0.104(15) 0.069(11) 0.129(16) -0.050(10) -0.075(13) 0.017(9)
N1_9 0.166(16) 0.23(2) 0.105(12) -0.035(11) -0.029(11) -0.038(12)
C2_9 0.157(16) 0.23(2) 0.095(11) -0.024(11) -0.039(11) -0.021(11)
C3_9 0.153(16) 0.23(2) 0.088(11) -0.018(12) -0.050(11) -0.013(12)

loop_
_atom_type_symbol
_atom_type_description
_atom_type_scat_dispersion_real
_atom_type_scat_dispersion_imag
_atom_type_scat_source
C C 0.0015 0.0010 'International Tables Vol C Tables 4.2.6.8 and 6.1.1.4'
H H 0.0000 0.0000 'International Tables Vol C Tables 4.2.6.8 and 6.1.1.4'
N N 0.0034 0.0020 'International Tables Vol C Tables 4.2.6.8 and 6.1.1.4'
O O 0.0062 0.0037 'International Tables Vol C Tables 4.2.6.8 and 6.1.1.4'
S S 0.0847 0.0783 'International Tables Vol C Tables 4.2.6.8 and 6.1.1.4'
Pd Pd -1.8919 0.6722 'International Tables Vol C Tables 4.2.6.8 and 6.1.1.4'
B B 0.0005 0.0004 'International Tables Vol C Tables 4.2.6.8 and 6.1.1.4'
F F 0.0103 0.0063 'International Tables Vol C Tables 4.2.6.8 and 6.1.1.4'

loop_
_geom_angle_atom_site_label_1
_geom_angle_atom_site_label_2
_geom_angle_atom_site_label_3
_geom_angle
_geom_angle_site_symmetry_1
_geom_angle_site_symmetry_3
N29_1 Pd1_6 N29_2 92.4(3) 2_666 2_666
N29_1 Pd1_6 N19_1 175.9(3) 2_666 .
N29_2 Pd1_6 N19_1 85.9(3) 2_666 .
N29_1 Pd1_6 N19_2 86.6(3) 2_666 .
N29_2 Pd1_6 N19_2 174.3(3) 2_666 .
N19_1 Pd1_6 N19_2 94.6(3) . .
C2_1 C1_1 C25_1 130.3(7) . .
C2_1 C1_1 S17_1 110.3(5) . .
C25_1 C1_1 S17_1 119.4(6) . .
C1_1 C2_1 C3_1 113.6(7) . .
C1_1 C2_1 H2_1 123.2 . .
C3_1 C2_1 H2_1 123.2 . .
C16_1 C3_1 C2_1 112.6(6) . .
C16_1 C3_1 C4_1 123.8(7) . .
C2_1 C3_1 C4_1 123.7(7) . .
C8_1 C4_1 C3_1 127.3(7) . .
C8_1 C4_1 C5_1 109.6(7) . .
C3_1 C4_1 C5_1 122.8(7) . .
F1_1 C5_1 F2_1 103.4(6) . .
F1_1 C5_1 C4_1 113.6(7) . .
F2_1 C5_1 C4_1 110.1(7) . .
F1_1 C5_1 C6_1 112.6(8) . .
F2_1 C5_1 C6_1 110.2(7) . .
C4_1 C5_1 C6_1 106.8(7) . .
F3_1 C6_1 F4_1 107.2(7) . .
F3_1 C6_1 C5_1 110.0(7) . .
F4_1 C6_1 C5_1 112.6(8) . .
F3_1 C6_1 C7_1 110.9(8) . .
F4_1 C6_1 C7_1 112.1(7) . .
C5_1 C6_1 C7_1 104.1(7) . .
F6_1 C7_1 F5_1 106.0(7) . .
F6_1 C7_1 C8_1 111.8(7) . .
F5_1 C7_1 C8_1 111.7(7) . .
F6_1 C7_1 C6_1 110.7(7) . .
F5_1 C7_1 C6_1 111.6(8) . .
C8_1 C7_1 C6_1 105.1(7) . .
C4_1 C8_1 C9_1 127.6(7) . .
C4_1 C8_1 C7_1 110.5(7) . .
C9_1 C8_1 C7_1 121.9(7) . .
C13_1 C9_1 C10_1 113.2(6) . .
C13_1 C9_1 C8_1 125.7(7) . .
C10_1 C9_1 C8_1 121.0(6) . .
C11_1 C10_1 C9_1 113.6(6) . .
C11_1 C10_1 H10_1 123.2 . .
C9_1 C10_1 H10_1 123.2 . .
C10_1 C11_1 C35_1 128.7(7) . .
C10_1 C11_1 S12_1 110.6(5) . .
C35_1 C11_1 S12_1 120.5(6) . .
C11_1 S12_1 C13_1 92.6(3) . .
C9_1 C13_1 C14_1 131.3(8) . .
C9_1 C13_1 S12_1 110.0(5) . .
C14_1 C13_1 S12_1 118.7(6) . .
C13_1 C14_1 H14A_1 109.5 . .
C13_1 C14_1 H14B_1 109.5 . .
H14A_1 C14_1 H14B_1 109.5 . .
C13_1 C14_1 H14C_1 109.5 . .
H14A_1 C14_1 H14C_1 109.5 . .
H14B_1 C14_1 H14C_1 109.5 . .
C16_1 C15_1 H15A_1 109.5 . .
C16_1 C15_1 H15B_1 109.5 . .
H15A_1 C15_1 H15B_1 109.5 . .
C16_1 C15_1 H15C_1 109.5 . .
H15A_1 C15_1 H15C_1 109.5 . .
H15B_1 C15_1 H15C_1 109.5 . .
C3_1 C16_1 C15_1 130.4(8) . .
C3_1 C16_1 S17_1 111.2(5) . .
C15_1 C16_1 S17_1 118.4(7) . .
C16_1 S17_1 C1_1 92.3(4) . .
N19_1 C18_1 C23_1 124.2(8) . .
N19_1 C18_1 H18_1 117.9 . .
C23_1 C18_1 H18_1 117.9 . .
C18_1 N19_1 C20_1 118.1(7) . .
C18_1 N19_1 Pd1_6 118.1(6) . .
C20_1 N19_1 Pd1_6 123.6(6) . .
N19_1 C20_1 C21_1 123.1(7) . .
N19_1 C20_1 H20_1 118.4 . .
C21_1 C20_1 H20_1 118.4 . .
C20_1 C21_1 C22_1 119.5(7) . .
C20_1 C21_1 H21_1 120.2 . .
C22_1 C21_1 H21_1 120.2 . .
C21_1 C22_1 C27_1 124.9(7) . .
C21_1 C22_1 C23_1 117.7(7) . .
C27_1 C22_1 C23_1 117.4(6) . .
C18_1 C23_1 C24_1 122.7(7) . .
C18_1 C23_1 C22_1 117.4(6) . .
C24_1 C23_1 C22_1 119.9(7) . .
C25_1 C24_1 C23_1 121.0(7) . .
C25_1 C24_1 H24_1 119.5 . .
C23_1 C24_1 H24_1 119.5 . .
C24_1 C25_1 C26_1 119.2(6) . .
C24_1 C25_1 C1_1 120.1(7) . .
C26_1 C25_1 C1_1 120.7(7) . .
C27_1 C26_1 C25_1 121.8(7) . .
C27_1 C26_1 H26_1 119.1 . .
C25_1 C26_1 H26_1 119.1 . .
C26_1 C27_1 C22_1 120.8(7) . .
C26_1 C27_1 H27_1 119.6 . .
C22_1 C27_1 H27_1 119.6 . .
N29_1 C28_1 C33_1 123.2(8) . .
N29_1 C28_1 H28_1 118.4 . .
C33_1 C28_1 H28_1 118.4 . .
C28_1 N29_1 C30_1 118.1(8) . .
C28_1 N29_1 Pd1_6 116.6(6) . 2_666
C30_1 N29_1 Pd1_6 124.7(6) . 2_666
N29_1 C30_1 C31_1 124.0(8) . .
N29_1 C30_1 H30_1 118.0 . .
C31_1 C30_1 H30_1 118.0 . .
C30_1 C31_1 C32_1 119.8(7) . .
C30_1 C31_1 H31_1 120.1 . .
C32_1 C31_1 H31_1 120.1 . .
C31_1 C32_1 C37_1 125.8(7) . .
C31_1 C32_1 C33_1 116.5(7) . .
C37_1 C32_1 C33_1 117.6(6) . .
C34_1 C33_1 C28_1 122.3(7) . .
C34_1 C33_1 C32_1 119.6(7) . .
C28_1 C33_1 C32_1 118.0(6) . .
C35_1 C34_1 C33_1 121.2(7) . .
C35_1 C34_1 H34_1 119.4 . .
C33_1 C34_1 H34_1 119.4 . .
C34_1 C35_1 C36_1 119.2(6) . .
C34_1 C35_1 C11_1 120.9(7) . .
C36_1 C35_1 C11_1 119.9(7) . .
C37_1 C36_1 C35_1 120.9(8) . .
C37_1 C36_1 H36_1 119.6 . .
C35_1 C36_1 H36_1 119.6 . .
C36_1 C37_1 C32_1 121.4(8) . .
C36_1 C37_1 H37_1 119.3 . .
C32_1 C37_1 H37_1 119.3 . .
C2_2 C1_2 C25_2 128.6(7) . .
C2_2 C1_2 S17_2 110.4(5) . .
C25_2 C1_2 S17_2 120.8(6) . .
C1_2 C2_2 C3_2 113.6(7) . .
C1_2 C2_2 H2_2 123.2 . .
C3_2 C2_2 H2_2 123.2 . .
C16_2 C3_2 C2_2 113.2(6) . .
C16_2 C3_2 C4_2a 119.4(8) . .
C2_2 C3_2 C4_2a 127.4(8) . .
C16_2 C3_2 C4_2b 127.0(9) . .
C2_2 C3_2 C4_2b 119.8(8) . .
C13_2 C9_2 C10_2 112.9(6) . .
C13_2 C9_2 C8_2a 122.2(8) . .
C10_2 C9_2 C8_2a 124.9(8) . .
C13_2 C9_2 C8_2b 124.7(8) . .
C10_2 C9_2 C8_2b 122.3(8) . .
C11_2 C10_2 C9_2 113.2(6) . .
C11_2 C10_2 H10_2 123.4 . .
C9_2 C10_2 H10_2 123.4 . .
C10_2 C11_2 C35_2 127.8(7) . .
C10_2 C11_2 S12_2 110.9(5) . .
C35_2 C11_2 S12_2 121.2(6) . .
C11_2 S12_2 C13_2 92.4(3) . .
C9_2 C13_2 C14_2 130.7(8) . .
C9_2 C13_2 S12_2 110.6(5) . .
C14_2 C13_2 S12_2 118.7(6) . .
C13_2 C14_2 H14A_2 109.5 . .
C13_2 C14_2 H14B_2 109.5 . .
H14A_2 C14_2 H14B_2 109.5 . .
C13_2 C14_2 H14C_2 109.5 . .
H14A_2 C14_2 H14C_2 109.5 . .
H14B_2 C14_2 H14C_2 109.5 . .
C16_2 C15_2 H15A_2 109.5 . .
C16_2 C15_2 H15B_2 109.5 . .
H15A_2 C15_2 H15B_2 109.5 . .
C16_2 C15_2 H15C_2 109.5 . .
H15A_2 C15_2 H15C_2 109.5 . .
H15B_2 C15_2 H15C_2 109.5 . .
C3_2 C16_2 C15_2 130.4(8) . .
C3_2 C16_2 S17_2 110.1(6) . .
C15_2 C16_2 S17_2 119.5(7) . .
C16_2 S17_2 C1_2 92.6(4) . .
N19_2 C18_2 C23_2 123.3(7) . .
N19_2 C18_2 H18_2 118.3 . .
C23_2 C18_2 H18_2 118.3 . .
C18_2 N19_2 C20_2 118.9(7) . .
C18_2 N19_2 Pd1_6 117.6(5) . .
C20_2 N19_2 Pd1_6 123.5(5) . .
N19_2 C20_2 C21_2 123.1(7) . .
N19_2 C20_2 H20_2 118.4 . .
C21_2 C20_2 H20_2 118.4 . .
C20_2 C21_2 C22_2 119.8(7) . .
C20_2 C21_2 H21_2 120.1 . .
C22_2 C21_2 H21_2 120.1 . .
C27_2 C22_2 C21_2 125.3(7) . .
C27_2 C22_2 C23_2 117.6(6) . .
C21_2 C22_2 C23_2 117.1(6) . .
C18_2 C23_2 C24_2 122.9(7) . .
C18_2 C23_2 C22_2 117.7(6) . .
C24_2 C23_2 C22_2 119.4(6) . .
C25_2 C24_2 C23_2 121.3(7) . .
C25_2 C24_2 H24_2 119.4 . .
C23_2 C24_2 H24_2 119.4 . .
C24_2 C25_2 C26_2 119.2(6) . .
C24_2 C25_2 C1_2 121.7(7) . .
C26_2 C25_2 C1_2 119.1(7) . .
C27_2 C26_2 C25_2 121.4(7) . .
C27_2 C26_2 H26_2 119.3 . .
C25_2 C26_2 H26_2 119.3 . .
C26_2 C27_2 C22_2 121.2(7) . .
C26_2 C27_2 H27_2 119.4 . .
C22_2 C27_2 H27_2 119.4 . .
N29_2 C28_2 C33_2 123.0(7) . .
N29_2 C28_2 H28_2 118.5 . .
C33_2 C28_2 H28_2 118.5 . .
C28_2 N29_2 C30_2 119.6(7) . .
C28_2 N29_2 Pd1_6 116.1(5) . 2_666
C30_2 N29_2 Pd1_6 123.5(5) . 2_666
N29_2 C30_2 C31_2 122.5(7) . .
N29_2 C30_2 H30_2 118.8 . .
C31_2 C30_2 H30_2 118.8 . .
C30_2 C31_2 C32_2 119.4(7) . .
C30_2 C31_2 H31_2 120.3 . .
C32_2 C31_2 H31_2 120.3 . .
C37_2 C32_2 C33_2 118.4(6) . .
C37_2 C32_2 C31_2 123.8(6) . .
C33_2 C32_2 C31_2 117.8(6) . .
C28_2 C33_2 C34_2 122.7(7) . .
C28_2 C33_2 C32_2 117.5(6) . .
C34_2 C33_2 C32_2 119.8(6) . .
C35_2 C34_2 C33_2 120.6(7) . .
C35_2 C34_2 H34_2 119.7 . .
C33_2 C34_2 H34_2 119.7 . .
C34_2 C35_2 C36_2 119.0(6) . .
C34_2 C35_2 C11_2 120.7(6) . .
C36_2 C35_2 C11_2 120.3(6) . .
C37_2 C36_2 C35_2 121.9(7) . .
C37_2 C36_2 H36_2 119.1 . .
C35_2 C36_2 H36_2 119.1 . .
C36_2 C37_2 C32_2 120.3(7) . .
C36_2 C37_2 H37_2 119.8 . .
C32_2 C37_2 H37_2 119.8 . .
C8_2a C4_2a C3_2 127.6(10) . .
C8_2a C4_2a C5_2a 112.4(9) . .
C3_2 C4_2a C5_2a 120.0(10) . .
F2_2a C5_2a F1_2a 105.6(13) . .
F2_2a C5_2a C4_2a 109.6(12) . .
F1_2a C5_2a C4_2a 111.2(12) . .
F2_2a C5_2a C6_2a 113.6(14) . .
F1_2a C5_2a C6_2a 113.5(14) . .
C4_2a C5_2a C6_2a 103.5(10) . .
F4_2a C6_2a F3_2a 109(2) . .
F4_2a C6_2a C7_2a 117.5(17) . .
F3_2a C6_2a C7_2a 103.4(16) . .
F4_2a C6_2a C5_2a 110.6(19) . .
F3_2a C6_2a C5_2a 108.0(15) . .
C7_2a C6_2a C5_2a 107.3(10) . .
F6_2a C7_2a F5_2a 103.1(12) . .
F6_2a C7_2a C8_2a 112.6(12) . .
F5_2a C7_2a C8_2a 107.7(12) . .
F6_2a C7_2a C6_2a 110.7(14) . .
F5_2a C7_2a C6_2a 119.3(15) . .
C8_2a C7_2a C6_2a 103.7(10) . .
C4_2a C8_2a C9_2 128.3(10) . .
C4_2a C8_2a C7_2a 112.0(9) . .
C9_2 C8_2a C7_2a 119.7(10) . .
C8_2b C4_2b C3_2 125.6(11) . .
C8_2b C4_2b C5_2b 110.4(9) . .
C3_2 C4_2b C5_2b 123.9(11) . .
F2_2b C5_2b F1_2b 105.9(14) . .
F2_2b C5_2b C4_2b 113.4(14) . .
F1_2b C5_2b C4_2b 114.1(13) . .
F2_2b C5_2b C6_2b 106.7(15) . .
F1_2b C5_2b C6_2b 110.1(15) . .
C4_2b C5_2b C6_2b 106.3(10) . .
F4_2b C6_2b F3_2b 104(2) . .
F4_2b C6_2b C5_2b 113(2) . .
F3_2b C6_2b C5_2b 112.9(17) . .
F4_2b C6_2b C7_2b 105(2) . .
F3_2b C6_2b C7_2b 116.5(18) . .
C5_2b C6_2b C7_2b 104.8(10) . .
F5_2b C7_2b F6_2b 105.5(14) . .
F5_2b C7_2b C8_2b 117.8(15) . .
F6_2b C7_2b C8_2b 110.7(14) . .
F5_2b C7_2b C6_2b 101.3(15) . .
F6_2b C7_2b C6_2b 115.7(16) . .
C8_2b C7_2b C6_2b 105.8(10) . .
C4_2b C8_2b C9_2 127.2(11) . .
C4_2b C8_2b C7_2b 110.8(9) . .
C9_2 C8_2b C7_2b 121.5(11) . .
F4_3 B1_3 F3_3 109.4(8) . .
F4_3 B1_3 F5_3 110.4(8) . .
F3_3 B1_3 F5_3 109.4(9) . .
F4_3 B1_3 F2_3 108.9(9) . .
F3_3 B1_3 F2_3 109.5(8) . .
F5_3 B1_3 F2_3 109.3(8) . .
N1_4 C2_4 C3_4 169(2) . .
C2_4 C3_4 H3A_4 109.5 . .
C2_4 C3_4 H3B_4 109.5 . .
H3A_4 C3_4 H3B_4 109.5 . .
C2_4 C3_4 H3C_4 109.5 . .
H3A_4 C3_4 H3C_4 109.5 . .
H3B_4 C3_4 H3C_4 109.5 . .
N1_5 C2_5 C3_5 176(4) . .
C2_5 C3_5 H3A_5 109.5 . .
C2_5 C3_5 H3B_5 109.5 . .
H3A_5 C3_5 H3B_5 109.5 . .
C2_5 C3_5 H3C_5 109.5 . .
H3A_5 C3_5 H3C_5 109.5 . .
H3B_5 C3_5 H3C_5 109.5 . .
F2_7a B1_7a F4_7a 109.8(19) . .
F2_7a B1_7a F5_7a 109.9(17) . .
F4_7a B1_7a F5_7a 112.4(18) . .
F2_7a B1_7a F3_7a 104.7(16) . .
F4_7a B1_7a F3_7a 106.6(19) . .
F5_7a B1_7a F3_7a 113.1(18) . .
F3_7b B1_7b F4_7b 109(2) . .
F3_7b B1_7b F5_7b 110(2) . .
F4_7b B1_7b F5_7b 116(2) . .
F3_7b B1_7b F2_7b 105(2) . .
F4_7b B1_7b F2_7b 105(2) . .
F5_7b B1_7b F2_7b 111(2) . .
C2_8 C1_8 H1A_8 109.5 . .
C2_8 C1_8 H1B_8 109.5 . .
H1A_8 C1_8 H1B_8 109.5 . .
C2_8 C1_8 H1C_8 109.5 . .
H1A_8 C1_8 H1C_8 109.5 . .
H1B_8 C1_8 H1C_8 109.5 . .
O3_8 C2_8 C1_8 115(3) . .
O3_8 C2_8 H2A_8 108.5 . .
C1_8 C2_8 H2A_8 108.5 . .
O3_8 C2_8 H2AB_8 108.5 . .
C1_8 C2_8 H2AB_8 108.5 . .
H2A_8 C2_8 H2AB_8 107.5 . .
C2_8 O3_8 C4_8 113.7(19) . .
O3_8 C4_8 C5_8 106(3) . .
O3_8 C4_8 H4A_8 110.5 . .
C5_8 C4_8 H4A_8 110.5 . .
O3_8 C4_8 H4AB_8 110.5 . .
C5_8 C4_8 H4AB_8 110.5 . .
H4A_8 C4_8 H4AB_8 108.7 . .
C4_8 C5_8 H5A_8 109.5 . .
C4_8 C5_8 H5B_8 109.5 . .
H5A_8 C5_8 H5B_8 109.5 . .
C4_8 C5_8 H5C_8 109.5 . .
H5A_8 C5_8 H5C_8 109.5 . .
H5B_8 C5_8 H5C_8 109.5 . .
N1_9 C2_9 C3_9 166(3) . .
C2_9 C3_9 H3A_9 109.5 . .
C2_9 C3_9 H3B_9 109.5 . .
H3A_9 C3_9 H3B_9 109.5 . .
C2_9 C3_9 H3C_9 109.5 . .
H3A_9 C3_9 H3C_9 109.5 . .
H3B_9 C3_9 H3C_9 109.5 . .
N1_10 C2_10 C3_10 164(5) . .
C2_10 C3_10 H3A_10 109.5 . .
C2_10 C3_10 H3B_10 109.5 . .
H3A_10 C3_10 H3B_10 109.5 . .
C2_10 C3_10 H3C_10 109.5 . .
H3A_10 C3_10 H3C_10 109.5 . .
H3B_10 C3_10 H3C_10 109.5 . .

loop_
_geom_bond_atom_site_label_1
_geom_bond_atom_site_label_2
_geom_bond_distance
_geom_bond_site_symmetry_2
Pd1_6 N29_1 2.010(8) 2_666
Pd1_6 N29_2 2.022(7) 2_666
Pd1_6 N19_1 2.024(8) .
Pd1_6 N19_2 2.026(7) .
F1_1 C5_1 1.354(10) .
C1_1 C2_1 1.361(8) .
C1_1 C25_1 1.469(7) .
C1_1 S17_1 1.749(8) .
F2_1 C5_1 1.373(10) .
C2_1 C3_1 1.435(10) .
C2_1 H2_1 0.9300 .
F3_1 C6_1 1.320(11) .
C3_1 C16_1 1.372(7) .
C3_1 C4_1 1.464(9) .
F4_1 C6_1 1.347(10) .
C4_1 C8_1 1.369(10) .
C4_1 C5_1 1.482(9) .
F5_1 C7_1 1.361(10) .
C5_1 C6_1 1.506(12) .
F6_1 C7_1 1.349(10) .
C6_1 C7_1 1.524(11) .
C7_1 C8_1 1.496(9) .
C8_1 C9_1 1.458(9) .
C9_1 C13_1 1.372(7) .
C9_1 C10_1 1.426(9) .
C10_1 C11_1 1.354(7) .
C10_1 H10_1 0.9300 .
C11_1 C35_1 1.469(7) .
C11_1 S12_1 1.733(7) .
S12_1 C13_1 1.738(8) .
C13_1 C14_1 1.485(9) .
C14_1 H14A_1 0.9600 .
C14_1 H14B_1 0.9600 .
C14_1 H14C_1 0.9600 .
C15_1 C16_1 1.506(9) .
C15_1 H15A_1 0.9600 .
C15_1 H15B_1 0.9600 .
C15_1 H15C_1 0.9600 .
C16_1 S17_1 1.726(9) .
C18_1 N19_1 1.315(8) .
C18_1 C23_1 1.397(9) .
C18_1 H18_1 0.9300 .
N19_1 C20_1 1.358(8) .
C20_1 C21_1 1.362(8) .
C20_1 H20_1 0.9300 .
C21_1 C22_1 1.405(8) .
C21_1 H21_1 0.9300 .
C22_1 C27_1 1.414(9) .
C22_1 C23_1 1.428(8) .
C23_1 C24_1 1.404(8) .
C24_1 C25_1 1.368(7) .
C24_1 H24_1 0.9300 .
C25_1 C26_1 1.393(8) .
C26_1 C27_1 1.363(8) .
C26_1 H26_1 0.9300 .
C27_1 H27_1 0.9300 .
C28_1 N29_1 1.321(8) .
C28_1 C33_1 1.409(9) .
C28_1 H28_1 0.9300 .
N29_1 C30_1 1.335(8) .
N29_1 Pd1_6 2.010(8) 2_666
C30_1 C31_1 1.354(8) .
C30_1 H30_1 0.9300 .
C31_1 C32_1 1.411(9) .
C31_1 H31_1 0.9300 .
C32_1 C37_1 1.413(9) .
C32_1 C33_1 1.421(8) .
C33_1 C34_1 1.406(8) .
C34_1 C35_1 1.375(7) .
C34_1 H34_1 0.9300 .
C35_1 C36_1 1.398(8) .
C36_1 C37_1 1.367(8) .
C36_1 H36_1 0.9300 .
C37_1 H37_1 0.9300 .
C1_2 C2_2 1.345(8) .
C1_2 C25_2 1.469(7) .
C1_2 S17_2 1.741(8) .
C2_2 C3_2 1.438(10) .
C2_2 H2_2 0.9300 .
C3_2 C16_2 1.364(7) .
C3_2 C4_2a 1.466(10) .
C3_2 C4_2b 1.470(11) .
C9_2 C13_2 1.376(7) .
C9_2 C10_2 1.429(9) .
C9_2 C8_2a 1.453(10) .
C9_2 C8_2b 1.463(11) .
C10_2 C11_2 1.364(7) .
C10_2 H10_2 0.9300 .
C11_2 C35_2 1.466(7) .
C11_2 S12_2 1.733(7) .
S12_2 C13_2 1.734(8) .
C13_2 C14_2 1.495(9) .
C14_2 H14A_2 0.9600 .
C14_2 H14B_2 0.9600 .
C14_2 H14C_2 0.9600 .
C15_2 C16_2 1.510(9) .
C15_2 H15A_2 0.9600 .
C15_2 H15B_2 0.9600 .
C15_2 H15C_2 0.9600 .
C16_2 S17_2 1.735(9) .
C18_2 N19_2 1.320(8) .
C18_2 C23_2 1.404(8) .
C18_2 H18_2 0.9300 .
N19_2 C20_2 1.340(8) .
C20_2 C21_2 1.356(8) .
C20_2 H20_2 0.9300 .
C21_2 C22_2 1.415(9) .
C21_2 H21_2 0.9300 .
C22_2 C27_2 1.415(9) .
C22_2 C23_2 1.422(8) .
C23_2 C24_2 1.405(8) .
C24_2 C25_2 1.373(7) .
C24_2 H24_2 0.9300 .
C25_2 C26_2 1.389(8) .
C26_2 C27_2 1.360(8) .
C26_2 H26_2 0.9300 .
C27_2 H27_2 0.9300 .
C28_2 N29_2 1.315(8) .
C28_2 C33_2 1.407(8) .
C28_2 H28_2 0.9300 .
N29_2 C30_2 1.344(8) .
N29_2 Pd1_6 2.022(7) 2_666
C30_2 C31_2 1.360(8) .
C30_2 H30_2 0.9300 .
C31_2 C32_2 1.418(8) .
C31_2 H31_2 0.9300 .
C32_2 C37_2 1.411(8) .
C32_2 C33_2 1.413(8) .
C33_2 C34_2 1.408(8) .
C34_2 C35_2 1.377(7) .
C34_2 H34_2 0.9300 .
C35_2 C36_2 1.398(8) .
C36_2 C37_2 1.362(8) .
C36_2 H36_2 0.9300 .
C37_2 H37_2 0.9300 .
F1_2a C5_2a 1.377(16) .
F2_2a C5_2a 1.376(17) .
F3_2a C6_2a 1.35(2) .
F4_2a C6_2a 1.324(19) .
C4_2a C8_2a 1.329(14) .
C4_2a C5_2a 1.491(11) .
F5_2a C7_2a 1.410(17) .
C5_2a C6_2a 1.532(16) .
F6_2a C7_2a 1.352(16) .
C6_2a C7_2a 1.529(16) .
C7_2a C8_2a 1.500(11) .
F1_2b C5_2b 1.358(18) .
F2_2b C5_2b 1.349(18) .
F3_2b C6_2b 1.37(2) .
F4_2b C6_2b 1.35(2) .
C4_2b C8_2b 1.347(15) .
C4_2b C5_2b 1.496(11) .
F5_2b C7_2b 1.338(18) .
C5_2b C6_2b 1.527(16) .
F6_2b C7_2b 1.376(18) .
C6_2b C7_2b 1.533(16) .
C7_2b C8_2b 1.493(11) .
B1_3 F4_3 1.367(11) .
B1_3 F3_3 1.374(12) .
B1_3 F5_3 1.390(11) .
B1_3 F2_3 1.397(12) .
N1_4 C2_4 1.188(19) .
C2_4 C3_4 1.43(2) .
C3_4 H3A_4 0.9600 .
C3_4 H3B_4 0.9600 .
C3_4 H3C_4 0.9600 .
N1_5 C2_5 1.22(2) .
C2_5 C3_5 1.44(2) .
C3_5 H3A_5 0.9600 .
C3_5 H3B_5 0.9600 .
C3_5 H3C_5 0.9600 .
B1_7a F2_7a 1.367(17) .
B1_7a F4_7a 1.389(18) .
B1_7a F5_7a 1.406(17) .
B1_7a F3_7a 1.420(18) .
B1_7b F3_7b 1.374(19) .
B1_7b F4_7b 1.382(19) .
B1_7b F5_7b 1.384(18) .
B1_7b F2_7b 1.402(19) .
C1_8 C2_8 1.46(3) .
C1_8 H1A_8 0.9600 .
C1_8 H1B_8 0.9600 .
C1_8 H1C_8 0.9600 .
C2_8 O3_8 1.40(2) .
C2_8 H2A_8 0.9700 .
C2_8 H2AB_8 0.9700 .
O3_8 C4_8 1.40(2) .
C4_8 C5_8 1.52(4) .
C4_8 H4A_8 0.9700 .
C4_8 H4AB_8 0.9700 .
C5_8 H5A_8 0.9600 .
C5_8 H5B_8 0.9600 .
C5_8 H5C_8 0.9600 .
N1_9 C2_9 1.23(2) .
C2_9 C3_9 1.38(2) .
C3_9 H3A_9 0.9600 .
C3_9 H3B_9 0.9600 .
C3_9 H3C_9 0.9600 .
N1_10 C2_10 1.21(3) .
C2_10 C3_10 1.49(3) .
C3_10 H3A_10 0.9600 .
C3_10 H3B_10 0.9600 .
C3_10 H3C_10 0.9600 .
